data_7707927
loop_
_publ_author_name
'Yang, Jie'
'Zhang, Shunlin'
'Feng, Zhe'
'Cao, Ying'
'Zhu, Dun-Ru'

_publ_section_title
;
 Ba-MOFs with tetrazole-based acetic acids: unusual configuration, novel
 topology and high proton conductivity.
;
_journal_issue 34
_journal_name_full 'Dalton transactions (Cambridge, England : 2003)'
_journal_page_first 11975
_journal_page_last 11985
_journal_paper_doi 10.1039/d1dt02116h
_journal_volume 50
_journal_year 2021
_chemical_formula_moiety 'C12 H20 Ba2 N18 O13, 2(H2O)'
_chemical_formula_sum 'C12 H24 Ba2 N18 O15'
_chemical_formula_weight 935.17
_space_group_crystal_system triclinic
_space_group_IT_number 2
_space_group_name_Hall '-P 1'
_space_group_name_H-M_alt 'P -1'
_atom_sites_solution_hydrogens mixed
_audit_creation_method SHELXL-2018/3
_audit_update_record
;
2020-11-17 deposited with the CCDC.	2021-07-27 downloaded from the CCDC.
;
_cell_angle_alpha 78.52(3)
_cell_angle_beta 78.89(3)
_cell_angle_gamma 87.03(3)
_cell_formula_units_Z 2
_cell_length_a 8.8208(18)
_cell_length_b 13.413(3)
_cell_length_c 14.323(3)
_cell_measurement_reflns_used 9940
_cell_measurement_temperature 291(2)
_cell_measurement_theta_max 27.4731
_cell_measurement_theta_min 2.2564
_cell_volume 1629.4(6)
_computing_cell_refinement 'SAINT (Bruker, 2005)'
_computing_data_collection 'APEX2 (Bruker, 2005)'
_computing_data_reduction SAINT
_computing_molecular_graphics SHELXTL
_computing_publication_material SHELXTL
_computing_structure_refinement 'SHELXL-2018/3 (Sheldrick, 2018)'
_computing_structure_solution 'SHELXS-2018/3 (Sheldrick, 2018)'
_diffrn_ambient_temperature 291(2)
_diffrn_measured_fraction_theta_full 0.998
_diffrn_measured_fraction_theta_max 0.998
_diffrn_measurement_device_type 'Bruker APEXII CCD'
_diffrn_radiation_type MoK\a
_diffrn_radiation_wavelength 0.71073
_diffrn_reflns_av_R_equivalents 0.0456
_diffrn_reflns_av_unetI/netI 0.0544
_diffrn_reflns_Laue_measured_fraction_full 0.998
_diffrn_reflns_Laue_measured_fraction_max 0.998
_diffrn_reflns_limit_h_max 10
_diffrn_reflns_limit_h_min -10
_diffrn_reflns_limit_k_max 15
_diffrn_reflns_limit_k_min -15
_diffrn_reflns_limit_l_max 17
_diffrn_reflns_limit_l_min -17
_diffrn_reflns_number 14113
_diffrn_reflns_point_group_measured_fraction_full 0.998
_diffrn_reflns_point_group_measured_fraction_max 0.998
_diffrn_reflns_theta_full 25.005
_diffrn_reflns_theta_max 25.005
_diffrn_reflns_theta_min 3.003
_exptl_absorpt_coefficient_mu 2.491
_exptl_absorpt_correction_T_max 0.655
_exptl_absorpt_correction_T_min 0.614
_exptl_absorpt_correction_type multi-scan
_exptl_absorpt_process_details 'SADABS (Bruker, 2005)'
_exptl_crystal_colour colorless
_exptl_crystal_density_diffrn 1.906
_exptl_crystal_description block
_exptl_crystal_F_000 908
_exptl_crystal_size_max 0.200
_exptl_crystal_size_mid 0.180
_exptl_crystal_size_min 0.170
_refine_diff_density_max 0.653
_refine_diff_density_min -0.609
_refine_diff_density_rms 0.113
_refine_ls_extinction_method none
_refine_ls_goodness_of_fit_ref 1.061
_refine_ls_hydrogen_treatment constr
_refine_ls_matrix_type full
_refine_ls_number_parameters 442
_refine_ls_number_reflns 5734
_refine_ls_number_restraints 38
_refine_ls_restrained_S_all 1.082
_refine_ls_R_factor_all 0.0607
_refine_ls_R_factor_gt 0.0403
_refine_ls_shift/su_max 0.001
_refine_ls_shift/su_mean 0.000
_refine_ls_structure_factor_coef Fsqd
_refine_ls_weighting_details 'w=1/[\s^2^(Fo^2^)+(0.0325P)^2^+3.1392P] where P=(Fo^2^+2Fc^2^)/3'
_refine_ls_weighting_scheme calc
_refine_ls_wR_factor_gt 0.0828
_refine_ls_wR_factor_ref 0.0879
_reflns_Friedel_coverage 0.000
_reflns_number_gt 4477
_reflns_number_total 5734
_reflns_threshold_expression 'I > 2\s(I)'
_cod_data_source_file d1dt02116h2.cif
_cod_data_source_block t
_cod_depositor_comments 'Adding full bibliography for 7707926--7707928.cif.'
_cod_original_cell_volume 1629.5(6)
_cod_database_code 7707927
_shelx_shelxl_version_number 2018/3
_shelx_space_group_comment
;
The symmetry employed for this shelxl refinement is uniquely defined
by the following loop, which should always be used as a source of
symmetry information in preference to the above space-group names.
They are only intended as comments.
;
_shelx_estimated_absorpt_t_min 0.636
_shelx_estimated_absorpt_t_max 0.677

loop_
_space_group_symop_operation_xyz
'x, y, z'
'-x, -y, -z'

loop_
_atom_site_label
_atom_site_type_symbol
_atom_site_fract_x
_atom_site_fract_y
_atom_site_fract_z
_atom_site_U_iso_or_equiv
_atom_site_adp_type
_atom_site_occupancy
_atom_site_site_symmetry_order
_atom_site_calc_flag
_atom_site_refinement_flags_posn
_atom_site_refinement_flags_adp
_atom_site_refinement_flags_occupancy
_atom_site_disorder_assembly
_atom_site_disorder_group
Ba1 Ba 0.46917(4) 0.39363(3) 0.90126(2) 0.02562(11) Uani 1 1 d . . . . .
Ba2 Ba 0.66993(4) 0.56283(3) 0.58635(2) 0.02841(11) Uani 1 1 d . . . . .
O1 O 0.5499(4) 0.3798(3) 0.7079(3) 0.0311(9) Uani 1 1 d . . . . .
O2 O 0.4319(5) 0.4105(3) 0.5817(3) 0.0492(12) Uani 1 1 d . . . . .
O3 O 0.5453(5) 0.3987(3) 1.0787(3) 0.0334(10) Uani 1 1 d . . . . .
O4 O 0.4131(5) 0.4202(3) 1.2221(3) 0.0393(11) Uani 1 1 d . . . . .
O5 O 0.2102(5) 0.3849(3) 1.0319(3) 0.0467(12) Uani 1 1 d . . . . .
O6 O 0.0401(5) 0.4749(4) 1.1182(4) 0.0544(13) Uani 1 1 d . . . . .
O7 O 0.0781(5) 0.3408(4) 0.5378(4) 0.0569(14) Uani 1 1 d . . . . .
O8 O -0.1539(5) 0.4051(3) 0.5069(3) 0.0435(11) Uani 1 1 d . . . . .
O1W O 0.7807(5) 0.3703(4) 0.8677(4) 0.0559(13) Uani 1 1 d . . . . .
H1WA H 0.831801 0.314885 0.877164 0.067 Uiso 1 1 d R U . . .
H1WB H 0.811381 0.411065 0.898424 0.067 Uiso 1 1 d R U . . .
O2W O 0.2435(5) 0.4679(4) 0.7964(3) 0.0556(14) Uani 1 1 d . . . . .
H2WA H 0.154006 0.484447 0.823613 0.067 Uiso 1 1 d R U . . .
H2WB H 0.273396 0.513687 0.746723 0.067 Uiso 1 1 d R U . . .
O3W O 0.3453(5) 0.6299(4) 0.6250(4) 0.0624(14) Uani 1 1 d . . . . .
H3WA H 0.331359 0.691746 0.630765 0.075 Uiso 1 1 d R U . . .
H3WB H 0.304339 0.620806 0.578355 0.075 Uiso 1 1 d R U . . .
O4W O 0.9289(6) 0.5293(5) 0.6683(4) 0.0837(19) Uani 1 1 d . U . . .
H4WA H 0.952559 0.483657 0.713709 0.100 Uiso 1 1 d R U . . .
H4WB H 1.011439 0.550287 0.629369 0.100 Uiso 1 1 d R U . . .
O5W O 0.6612(9) 0.7782(5) 0.5484(5) 0.111(2) Uani 1 1 d . U . . .
H5WA H 0.742746 0.797248 0.507485 0.133 Uiso 1 1 d R U . . .
H5WB H 0.656896 0.805528 0.597585 0.133 Uiso 1 1 d R U . . .
O6W O 0.2419(15) 0.8321(9) 0.6533(9) 0.236(6) Uani 1 1 d . U . . .
H6WA H 0.255009 0.831396 0.710651 0.283 Uiso 1 1 d R U . . .
H6WB H 0.314019 0.866826 0.614381 0.283 Uiso 1 1 d R U . . .
O7W O 0.9643(19) 0.7738(17) 0.661(2) 0.241(14) Uani 0.4 1 d D U P . .
H7WB H 0.959121 0.710260 0.662702 0.290 Uiso 0.4 1 d R U P . .
H7WA H 1.056550 0.790100 0.659412 0.290 Uiso 0.4 1 d R U P . .
O7WA O 0.527(4) 0.9571(19) 0.5746(19) 0.149(10) Uani 0.3 1 d . U P . .
H7WC H 0.568726 0.981746 0.516592 0.179 Uiso 0.3 1 d R U P . .
H7WD H 0.478996 1.004766 0.599842 0.179 Uiso 0.3 1 d R U P . .
O7WB O 0.786(3) 0.9333(17) 0.632(3) 0.233(16) Uani 0.3 1 d D U P . .
H7WE H 0.741128 0.964068 0.587031 0.279 Uiso 0.3 1 d R U P . .
H7WF H 0.808638 0.976738 0.663001 0.279 Uiso 0.3 1 d R U P . .
N1 N 0.4806(6) 0.1868(4) 0.8415(3) 0.0317(12) Uani 1 1 d . . . . .
N2 N 0.4556(6) 0.1814(4) 0.7530(4) 0.0346(12) Uani 1 1 d . . . . .
N3 N 0.5329(7) 0.1075(4) 0.7158(4) 0.0459(14) Uani 1 1 d . . . . .
N4 N 0.6117(7) 0.0592(4) 0.7813(4) 0.0458(14) Uani 1 1 d . . . . .
N5 N 0.6478(6) 0.0790(4) 0.9342(3) 0.0365(13) Uani 1 1 d . . . . .
H5 H 0.717937 0.032246 0.931033 0.044 Uiso 1 1 calc R U . . .
N6 N 0.5036(6) 0.1868(3) 1.0391(3) 0.0306(11) Uani 1 1 d . . . . .
N7 N 0.5181(6) 0.1914(4) 1.1291(3) 0.0342(12) Uani 1 1 d . . . . .
N8 N 0.6275(6) 0.1328(4) 1.1626(4) 0.0407(13) Uani 1 1 d . . . . .
N9 N 0.6906(6) 0.0849(4) 1.0916(4) 0.0425(14) Uani 1 1 d . . . . .
N10 N 0.0068(6) 0.2240(4) 0.9604(4) 0.0385(13) Uani 1 1 d . . . . .
N11 N 0.0128(6) 0.2313(4) 1.0520(4) 0.0390(13) Uani 1 1 d . . . . .
N12 N 0.0900(7) 0.1580(4) 1.0975(4) 0.0442(14) Uani 1 1 d . . . . .
N13 N 0.1356(6) 0.0947(4) 1.0364(4) 0.0424(14) Uani 1 1 d . . . . .
N14 N 0.1121(6) 0.0909(4) 0.8757(4) 0.0407(13) Uani 1 1 d . . . . .
H14 H 0.173789 0.039000 0.878624 0.049 Uiso 1 1 calc R U . . .
N15 N -0.0410(6) 0.1966(4) 0.7721(4) 0.0361(12) Uani 1 1 d . . . . .
N16 N -0.0565(6) 0.1892(4) 0.6836(4) 0.0382(13) Uani 1 1 d . . . . .
N17 N 0.0225(7) 0.1143(5) 0.6508(4) 0.0598(17) Uani 1 1 d . . . . .
N18 N 0.0968(7) 0.0667(4) 0.7203(4) 0.0538(16) Uani 1 1 d . . . . .
C1 C 0.4577(6) 0.3576(5) 0.6586(4) 0.0290(13) Uani 1 1 d . . . . .
C2 C 0.3682(8) 0.2583(5) 0.6971(5) 0.0409(16) Uani 1 1 d . . . . .
H2A H 0.270990 0.271849 0.737765 0.049 Uiso 1 1 d R U . . .
H2B H 0.344910 0.232339 0.642925 0.049 Uiso 1 1 d R U . . .
C3 C 0.5797(7) 0.1093(4) 0.8556(4) 0.0307(14) Uani 1 1 d . . . . .
C4 C 0.6137(7) 0.1172(4) 1.0190(4) 0.0304(14) Uani 1 1 d . . . . .
C5 C 0.4196(8) 0.2557(5) 1.1884(4) 0.0376(15) Uani 1 1 d . . . . .
H5A H 0.426218 0.231089 1.255928 0.045 Uiso 1 1 d R U . . .
H5B H 0.313158 0.249779 1.181958 0.045 Uiso 1 1 d R U . . .
C6 C 0.4646(7) 0.3673(4) 1.1604(4) 0.0291(14) Uani 1 1 d . . . . .
C7 C 0.0817(7) 0.4002(5) 1.0793(4) 0.0346(15) Uani 1 1 d . . . . .
C8 C -0.0453(7) 0.3217(5) 1.0929(5) 0.0392(16) Uani 1 1 d . . . . .
H8A H -0.086482 0.300604 1.161513 0.047 Uiso 1 1 calc R U . . .
H8B H -0.128794 0.353072 1.061608 0.047 Uiso 1 1 calc R U . . .
C9 C 0.0841(7) 0.1365(5) 0.9551(5) 0.0372(15) Uani 1 1 d . . . . .
C10 C 0.0535(7) 0.1182(5) 0.7924(5) 0.0347(15) Uani 1 1 d . . . . .
C11 C -0.1525(7) 0.2588(5) 0.6280(5) 0.0458(18) Uani 1 1 d . . . . .
H11A H -0.226431 0.291019 0.672628 0.055 Uiso 1 1 d R U . . .
H11B H -0.210481 0.219739 0.597028 0.055 Uiso 1 1 d R U . . .
C12 C -0.0660(7) 0.3417(5) 0.5506(4) 0.0375(15) Uani 1 1 d . . . . .

loop_
_atom_site_aniso_label
_atom_site_aniso_U_11
_atom_site_aniso_U_22
_atom_site_aniso_U_33
_atom_site_aniso_U_23
_atom_site_aniso_U_13
_atom_site_aniso_U_12
Ba1 0.0267(2) 0.0288(2) 0.02017(19) -0.00479(15) -0.00291(14) 0.00481(15)
Ba2 0.0268(2) 0.0358(2) 0.0214(2) -0.00335(16) -0.00385(15) -0.00052(16)
O1 0.029(2) 0.041(2) 0.024(2) -0.0084(19) -0.0031(18) -0.0011(19)
O2 0.059(3) 0.055(3) 0.033(3) 0.008(2) -0.020(2) -0.012(2)
O3 0.044(3) 0.031(2) 0.024(2) -0.0059(18) -0.0030(19) 0.000(2)
O4 0.052(3) 0.035(2) 0.030(2) -0.013(2) -0.001(2) 0.006(2)
O5 0.029(2) 0.055(3) 0.049(3) -0.007(2) 0.008(2) 0.006(2)
O6 0.031(3) 0.052(3) 0.082(4) -0.034(3) 0.004(2) 0.004(2)
O7 0.027(3) 0.067(4) 0.061(3) 0.015(3) 0.001(2) -0.003(2)
O8 0.039(3) 0.044(3) 0.044(3) 0.002(2) -0.010(2) 0.007(2)
O1W 0.037(3) 0.060(3) 0.076(4) -0.024(3) -0.019(3) 0.019(2)
O2W 0.029(2) 0.089(4) 0.042(3) -0.003(3) -0.004(2) 0.019(3)
O3W 0.053(3) 0.077(4) 0.062(3) -0.022(3) -0.019(3) 0.012(3)
O4W 0.047(3) 0.152(5) 0.045(3) 0.003(3) -0.015(3) 0.001(3)
O5W 0.161(6) 0.071(4) 0.094(5) -0.018(4) -0.004(4) -0.009(4)
O6W 0.319(14) 0.205(10) 0.221(11) -0.123(9) -0.063(10) 0.017(10)
O7W 0.24(2) 0.32(2) 0.190(19) -0.076(17) -0.069(16) 0.028(17)
O7WA 0.22(2) 0.111(16) 0.126(16) -0.062(14) -0.033(15) 0.047(15)
O7WB 0.26(2) 0.17(2) 0.27(2) -0.101(18) 0.020(18) -0.089(17)
N1 0.041(3) 0.029(3) 0.024(3) -0.002(2) -0.010(2) 0.000(2)
N2 0.042(3) 0.029(3) 0.034(3) -0.004(2) -0.010(2) -0.005(2)
N3 0.060(4) 0.038(3) 0.039(3) -0.006(3) -0.007(3) -0.007(3)
N4 0.065(4) 0.035(3) 0.038(3) -0.008(3) -0.010(3) 0.003(3)
N5 0.050(3) 0.029(3) 0.030(3) -0.005(2) -0.009(3) 0.013(3)
N6 0.038(3) 0.026(3) 0.028(3) -0.008(2) -0.006(2) 0.005(2)
N7 0.047(3) 0.028(3) 0.026(3) -0.001(2) -0.007(2) 0.001(2)
N8 0.057(4) 0.034(3) 0.033(3) -0.006(3) -0.017(3) 0.013(3)
N9 0.054(4) 0.039(3) 0.039(3) -0.013(3) -0.016(3) 0.015(3)
N10 0.037(3) 0.034(3) 0.044(3) -0.007(3) -0.008(3) 0.005(3)
N11 0.037(3) 0.038(3) 0.039(3) -0.003(3) -0.008(3) 0.002(3)
N12 0.056(4) 0.032(3) 0.044(3) -0.004(3) -0.015(3) 0.007(3)
N13 0.049(3) 0.033(3) 0.044(3) -0.004(3) -0.012(3) 0.009(3)
N14 0.044(3) 0.034(3) 0.044(3) -0.007(3) -0.015(3) 0.018(3)
N15 0.035(3) 0.036(3) 0.035(3) -0.003(2) -0.007(2) 0.003(2)
N16 0.034(3) 0.039(3) 0.036(3) 0.002(3) -0.005(2) 0.007(3)
N17 0.069(4) 0.064(4) 0.045(4) -0.011(3) -0.013(3) 0.014(4)
N18 0.070(4) 0.044(4) 0.052(4) -0.014(3) -0.022(3) 0.019(3)
C1 0.025(3) 0.037(4) 0.022(3) -0.001(3) -0.004(3) 0.002(3)
C2 0.047(4) 0.041(4) 0.038(4) -0.002(3) -0.020(3) -0.009(3)
C3 0.038(4) 0.021(3) 0.031(3) -0.006(3) -0.002(3) -0.002(3)
C4 0.034(3) 0.026(3) 0.030(3) -0.004(3) -0.004(3) 0.000(3)
C5 0.047(4) 0.036(4) 0.025(3) -0.002(3) 0.001(3) 0.003(3)
C6 0.031(3) 0.035(4) 0.023(3) -0.007(3) -0.009(3) 0.008(3)
C7 0.033(4) 0.036(4) 0.030(3) 0.000(3) -0.001(3) 0.002(3)
C8 0.034(4) 0.039(4) 0.042(4) -0.010(3) 0.000(3) 0.006(3)
C9 0.033(4) 0.029(4) 0.049(4) -0.007(3) -0.006(3) 0.000(3)
C10 0.034(4) 0.029(3) 0.039(4) -0.002(3) -0.009(3) 0.004(3)
C11 0.030(4) 0.050(4) 0.051(4) 0.002(4) -0.005(3) 0.003(3)
C12 0.035(4) 0.040(4) 0.035(4) -0.006(3) -0.001(3) 0.000(3)

loop_
_atom_type_symbol
_atom_type_description
_atom_type_scat_dispersion_real
_atom_type_scat_dispersion_imag
_atom_type_scat_source
C C 0.0033 0.0016 'International Tables Vol C Tables 4.2.6.8 and 6.1.1.4'
H H 0.0000 0.0000 'International Tables Vol C Tables 4.2.6.8 and 6.1.1.4'
N N 0.0061 0.0033 'International Tables Vol C Tables 4.2.6.8 and 6.1.1.4'
O O 0.0106 0.0060 'International Tables Vol C Tables 4.2.6.8 and 6.1.1.4'
Ba Ba -0.3244 2.2819 'International Tables Vol C Tables 4.2.6.8 and 6.1.1.4'

loop_
_geom_angle_atom_site_label_1
_geom_angle_atom_site_label_2
_geom_angle_atom_site_label_3
_geom_angle
_geom_angle_site_symmetry_1
_geom_angle_site_symmetry_3
_geom_angle_publ_flag
O5 Ba1 O1W 147.00(14) . . ?
O5 Ba1 O2W 75.19(13) . . ?
O1W Ba1 O2W 137.54(14) . . ?
O5 Ba1 O1 136.30(13) . . ?
O1W Ba1 O1 74.77(13) . . ?
O2W Ba1 O1 66.95(12) . . ?
O5 Ba1 O3 71.79(13) . . ?
O1W Ba1 O3 76.74(14) . . ?
O2W Ba1 O3 139.06(13) . . ?
O1 Ba1 O3 151.50(12) . . ?
O5 Ba1 O3 82.16(13) . 2_667 ?
O1W Ba1 O3 98.07(14) . 2_667 ?
O2W Ba1 O3 79.29(14) . 2_667 ?
O1 Ba1 O3 110.32(12) . 2_667 ?
O3 Ba1 O3 72.91(13) . 2_667 ?
O5 Ba1 O4 123.05(13) . 2_667 ?
O1W Ba1 O4 74.34(14) . 2_667 ?
O2W Ba1 O4 74.18(14) . 2_667 ?
O1 Ba1 O4 66.66(12) . 2_667 ?
O3 Ba1 O4 104.69(12) . 2_667 ?
O3 Ba1 O4 45.71(11) 2_667 2_667 ?
O5 Ba1 N1 102.70(14) . . ?
O1W Ba1 N1 82.93(14) . . ?
O2W Ba1 N1 92.93(14) . . ?
O1 Ba1 N1 59.81(12) . . ?
O3 Ba1 N1 117.28(12) . . ?
O3 Ba1 N1 169.57(11) 2_667 . ?
O4 Ba1 N1 125.59(12) 2_667 . ?
O5 Ba1 N6 77.28(13) . . ?
O1W Ba1 N6 79.64(14) . . ?
O2W Ba1 N6 131.47(14) . . ?
O1 Ba1 N6 112.43(12) . . ?
O3 Ba1 N6 62.51(12) . . ?
O3 Ba1 N6 134.75(12) 2_667 . ?
O4 Ba1 N6 153.23(13) 2_667 . ?
N1 Ba1 N6 55.67(12) . . ?
O5 Ba1 C6 103.15(15) . 2_667 ?
O1W Ba1 C6 85.39(15) . 2_667 ?
O2W Ba1 C6 76.25(15) . 2_667 ?
O1 Ba1 C6 88.63(13) . 2_667 ?
O3 Ba1 C6 88.31(13) . 2_667 ?
O3 Ba1 C6 22.91(12) 2_667 2_667 ?
O4 Ba1 C6 22.82(12) 2_667 2_667 ?
N1 Ba1 C6 148.23(13) . 2_667 ?
N6 Ba1 C6 149.50(13) . 2_667 ?
O5 Ba1 Ba1 73.90(11) . 2_667 ?
O1W Ba1 Ba1 87.03(11) . 2_667 ?
O2W Ba1 Ba1 110.20(11) . 2_667 ?
O1 Ba1 Ba1 139.21(8) . 2_667 ?
O3 Ba1 Ba1 37.09(8) . 2_667 ?
O3 Ba1 Ba1 35.82(8) 2_667 2_667 ?
O4 Ba1 Ba1 73.42(8) 2_667 2_667 ?
N1 Ba1 Ba1 154.32(9) . 2_667 ?
N6 Ba1 Ba1 99.30(9) . 2_667 ?
C6 Ba1 Ba1 53.18(10) 2_667 2_667 ?
O5 Ba1 Ba2 139.68(10) . . ?
O1W Ba1 Ba2 70.98(11) . . ?
O2W Ba1 Ba2 67.07(10) . . ?
O1 Ba1 Ba2 33.79(8) . . ?
O3 Ba1 Ba2 132.04(9) . . ?
O3 Ba1 Ba2 77.53(8) 2_667 . ?
O4 Ba1 Ba2 32.88(8) 2_667 . ?
N1 Ba1 Ba2 93.10(9) . . ?
N6 Ba1 Ba2 139.72(9) . . ?
C6 Ba1 Ba2 55.14(10) 2_667 . ?
Ba1 Ba1 Ba2 105.88(2) 2_667 . ?
O2 Ba2 O4W 143.90(15) 2_666 . ?
O2 Ba2 O4 143.60(14) 2_666 2_667 ?
O4W Ba2 O4 71.96(15) . 2_667 ?
O2 Ba2 O7 80.22(14) 2_666 2_666 ?
O4W Ba2 O7 69.18(15) . 2_666 ?
O4 Ba2 O7 123.40(15) 2_667 2_666 ?
O2 Ba2 O5W 82.58(18) 2_666 . ?
O4W Ba2 O5W 99.7(2) . . ?
O4 Ba2 O5W 84.84(17) 2_667 . ?
O7 Ba2 O5W 63.51(18) 2_666 . ?
O2 Ba2 O1 109.48(12) 2_666 . ?
O4W Ba2 O1 88.07(15) . . ?
O4 Ba2 O1 67.31(12) 2_667 . ?
O7 Ba2 O1 146.78(13) 2_666 . ?
O5W Ba2 O1 147.29(16) . . ?
O2 Ba2 O8 81.55(14) 2_666 1_655 ?
O4W Ba2 O8 72.57(16) . 1_655 ?
O4 Ba2 O8 128.37(12) 2_667 1_655 ?
O7 Ba2 O8 74.99(14) 2_666 1_655 ?
O5W Ba2 O8 137.44(17) . 1_655 ?
O1 Ba2 O8 75.23(12) . 1_655 ?
O2 Ba2 O3W 72.97(14) 2_666 . ?
O4W Ba2 O3W 142.22(15) . . ?
O4 Ba2 O3W 70.66(14) 2_667 . ?
O7 Ba2 O3W 130.12(14) 2_666 . ?
O5W Ba2 O3W 71.80(19) . . ?
O1 Ba2 O3W 82.62(13) . . ?
O8 Ba2 O3W 138.18(14) 1_655 . ?
O2 Ba2 O2 65.73(15) 2_666 . ?
O4W Ba2 O2 128.18(16) . . ?
O4 Ba2 O2 98.81(13) 2_667 . ?
O7 Ba2 O2 137.62(14) 2_666 . ?
O5W Ba2 O2 130.94(18) . . ?
O1 Ba2 O2 44.28(11) . . ?
O8 Ba2 O2 75.68(13) 1_655 . ?
O3W Ba2 O2 63.83(14) . . ?
O2 Ba2 C1 87.51(14) 2_666 . ?
O4W Ba2 C1 108.16(17) . . ?
O4 Ba2 C1 83.18(13) 2_667 . ?
O7 Ba2 C1 147.70(15) 2_666 . ?
O5W Ba2 C1 144.40(19) . . ?
O1 Ba2 C1 22.15(12) . . ?
O8 Ba2 C1 73.71(13) 1_655 . ?
O3W Ba2 C1 72.60(15) . . ?
O2 Ba2 C1 22.14(12) . . ?
O2 Ba2 Ba1 133.01(10) 2_666 . ?
O4W Ba2 Ba1 77.89(12) . . ?
O4 Ba2 Ba1 34.48(9) 2_667 . ?
O7 Ba2 Ba1 146.41(10) 2_666 . ?
O5W Ba2 Ba1 117.75(14) . . ?
O1 Ba2 Ba1 32.83(8) . . ?
O8 Ba2 Ba1 101.77(9) 1_655 . ?
O3W Ba2 Ba1 74.56(10) . . ?
O2 Ba2 Ba1 69.80(8) . . ?
C1 Ba2 Ba1 50.50(10) . . ?
O2 Ba2 Ba2 35.08(10) 2_666 2_666 ?
O4W Ba2 Ba2 147.30(14) . 2_666 ?
O4 Ba2 Ba2 123.14(9) 2_667 2_666 ?
O7 Ba2 Ba2 111.76(11) 2_666 2_666 ?
O5W Ba2 Ba2 109.93(16) . 2_666 ?
O1 Ba2 Ba2 74.64(8) . 2_666 ?
O8 Ba2 Ba2 76.22(9) 1_655 2_666 ?
O3W Ba2 Ba2 63.78(10) . 2_666 ?
O2 Ba2 Ba2 30.65(8) . 2_666 ?
C1 Ba2 Ba2 52.54(10) . 2_666 ?
Ba1 Ba2 Ba2 99.42(3) . 2_666 ?
C1 O1 Ba1 124.3(3) . . ?
C1 O1 Ba2 99.6(3) . . ?
Ba1 O1 Ba2 113.38(14) . . ?
C1 O2 Ba2 152.5(4) . 2_666 ?
C1 O2 Ba2 91.0(4) . . ?
Ba2 O2 Ba2 114.27(15) 2_666 . ?
C6 O3 Ba1 126.4(4) . . ?
C6 O3 Ba1 94.7(3) . 2_667 ?
Ba1 O3 Ba1 107.09(13) . 2_667 ?
C6 O4 Ba2 149.3(4) . 2_667 ?
C6 O4 Ba1 93.9(3) . 2_667 ?
Ba2 O4 Ba1 112.64(14) 2_667 2_667 ?
C7 O5 Ba1 165.8(4) . . ?
C12 O7 Ba2 140.5(4) . 2_666 ?
C12 O8 Ba2 125.1(4) . 1_455 ?
Ba1 O1W H1WA 127.0 . . ?
Ba1 O1W H1WB 104.1 . . ?
H1WA O1W H1WB 108.4 . . ?
Ba1 O2W H2WA 121.8 . . ?
Ba1 O2W H2WB 114.7 . . ?
H2WA O2W H2WB 108.4 . . ?
Ba2 O3W H3WA 115.2 . . ?
Ba2 O3W H3WB 107.6 . . ?
H3WA O3W H3WB 108.5 . . ?
Ba2 O4W H4WA 132.4 . . ?
Ba2 O4W H4WB 113.7 . . ?
H4WA O4W H4WB 108.5 . . ?
Ba2 O5W H5WA 106.3 . . ?
Ba2 O5W H5WB 115.3 . . ?
H5WA O5W H5WB 109.3 . . ?
H6WA O6W H6WB 107.8 . . ?
H7WB O7W H7WA 110.3 . . ?
H7WC O7WA H7WD 108.4 . . ?
H7WE O7WB H7WF 108.4 . . ?
C3 N1 N2 100.6(5) . . ?
C3 N1 Ba1 129.6(4) . . ?
N2 N1 Ba1 119.5(3) . . ?
N3 N2 N1 113.9(5) . . ?
N3 N2 C2 122.2(5) . . ?
N1 N2 C2 123.3(5) . . ?
N2 N3 N4 106.5(5) . . ?
N3 N4 C3 105.7(5) . . ?
C3 N5 C4 125.6(5) . . ?
C3 N5 H5 117.2 . . ?
C4 N5 H5 117.2 . . ?
N7 N6 C4 100.2(5) . . ?
N7 N6 Ba1 116.2(3) . . ?
C4 N6 Ba1 123.6(4) . . ?
N8 N7 N6 115.2(5) . . ?
N8 N7 C5 121.4(5) . . ?
N6 N7 C5 123.4(5) . . ?
N7 N8 N9 105.3(5) . . ?
N8 N9 C4 106.5(5) . . ?
C9 N10 N11 100.1(5) . . ?
N12 N11 N10 114.6(5) . . ?
N12 N11 C8 122.5(5) . . ?
N10 N11 C8 122.4(5) . . ?
N11 N12 N13 106.2(5) . . ?
N12 N13 C9 105.5(5) . . ?
C10 N14 C9 127.6(5) . . ?
C10 N14 H14 116.2 . . ?
C9 N14 H14 116.2 . . ?
N16 N15 C10 100.7(5) . . ?
N17 N16 N15 114.2(5) . . ?
N17 N16 C11 123.1(6) . . ?
N15 N16 C11 122.7(5) . . ?
N16 N17 N18 106.9(5) . . ?
N17 N18 C10 104.1(5) . . ?
O2 C1 O1 125.0(6) . . ?
O2 C1 C2 117.4(5) . . ?
O1 C1 C2 117.6(5) . . ?
O2 C1 Ba2 66.8(3) . . ?
O1 C1 Ba2 58.2(3) . . ?
C2 C1 Ba2 175.5(4) . . ?
N2 C2 C1 111.8(5) . . ?
N2 C2 H2A 109.2 . . ?
C1 C2 H2A 109.3 . . ?
N2 C2 H2B 109.3 . . ?
C1 C2 H2B 109.2 . . ?
H2A C2 H2B 107.9 . . ?
N1 C3 N4 113.3(6) . . ?
N1 C3 N5 126.9(5) . . ?
N4 C3 N5 119.8(5) . . ?
N9 C4 N6 112.8(5) . . ?
N9 C4 N5 121.3(5) . . ?
N6 C4 N5 125.9(5) . . ?
N7 C5 C6 113.0(5) . . ?
N7 C5 H5A 108.9 . . ?
C6 C5 H5A 108.8 . . ?
N7 C5 H5B 109.0 . . ?
C6 C5 H5B 109.1 . . ?
H5A C5 H5B 107.8 . . ?
O4 C6 O3 125.7(6) . . ?
O4 C6 C5 115.5(5) . . ?
O3 C6 C5 118.8(5) . . ?
O4 C6 Ba1 63.3(3) . 2_667 ?
O3 C6 Ba1 62.4(3) . 2_667 ?
C5 C6 Ba1 175.3(4) . 2_667 ?
O5 C7 O6 127.0(6) . . ?
O5 C7 C8 118.7(6) . . ?
O6 C7 C8 114.3(5) . . ?
N11 C8 C7 112.1(5) . . ?
N11 C8 H8A 109.2 . . ?
C7 C8 H8A 109.2 . . ?
N11 C8 H8B 109.2 . . ?
C7 C8 H8B 109.2 . . ?
H8A C8 H8B 107.9 . . ?
N10 C9 N13 113.6(6) . . ?
N10 C9 N14 125.3(6) . . ?
N13 C9 N14 121.1(6) . . ?
N15 C10 N18 114.1(6) . . ?
N15 C10 N14 126.0(6) . . ?
N18 C10 N14 119.8(6) . . ?
N16 C11 C12 115.3(5) . . ?
N16 C11 H11A 108.3 . . ?
C12 C11 H11A 108.4 . . ?
N16 C11 H11B 108.6 . . ?
C12 C11 H11B 108.5 . . ?
H11A C11 H11B 107.5 . . ?
O7 C12 O8 128.0(6) . . ?
O7 C12 C11 118.1(6) . . ?
O8 C12 C11 113.9(5) . . ?

loop_
_geom_bond_atom_site_label_1
_geom_bond_atom_site_label_2
_geom_bond_distance
_geom_bond_site_symmetry_2
_geom_bond_publ_flag
Ba1 O5 2.650(4) . ?
Ba1 O1W 2.710(4) . ?
Ba1 O2W 2.750(4) . ?
Ba1 O1 2.764(4) . ?
Ba1 O3 2.766(4) . ?
Ba1 O3 2.850(4) 2_667 ?
Ba1 O4 2.870(4) 2_667 ?
Ba1 N1 3.054(5) . ?
Ba1 N6 3.106(5) . ?
Ba1 C6 3.205(6) 2_667 ?
Ba1 Ba1 4.5173(13) 2_667 ?
Ba1 Ba2 4.6793(18) . ?
Ba2 O2 2.681(4) 2_666 ?
Ba2 O4W 2.741(5) . ?
Ba2 O4 2.752(4) 2_667 ?
Ba2 O7 2.763(4) 2_666 ?
Ba2 O5W 2.832(6) . ?
Ba2 O1 2.835(4) . ?
Ba2 O8 2.850(4) 1_655 ?
Ba2 O3W 2.938(5) . ?
Ba2 O2 3.023(5) . ?
Ba2 C1 3.287(6) . ?
Ba2 Ba2 4.7945(14) 2_666 ?
O1 C1 1.257(7) . ?
O2 C1 1.239(6) . ?
O3 C6 1.252(7) . ?
O4 C6 1.246(7) . ?
O5 C7 1.235(7) . ?
O6 C7 1.246(7) . ?
O7 C12 1.248(7) . ?
O8 C12 1.274(7) . ?
O1W H1WA 0.8498 . ?
O1W H1WB 0.8505 . ?
O2W H2WA 0.8499 . ?
O2W H2WB 0.8499 . ?
O3W H3WA 0.8502 . ?
O3W H3WB 0.8495 . ?
O4W H4WA 0.8500 . ?
O4W H4WB 0.8501 . ?
O5W H5WA 0.8501 . ?
O5W H5WB 0.8499 . ?
O6W H6WA 0.8499 . ?
O6W H6WB 0.8499 . ?
O7W H7WB 0.8500 . ?
O7W H7WA 0.8499 . ?
O7WA H7WC 0.8502 . ?
O7WA H7WD 0.8500 . ?
O7WB H7WE 0.8501 . ?
O7WB H7WF 0.8499 . ?
N1 C3 1.333(7) . ?
N1 N2 1.344(6) . ?
N2 N3 1.316(7) . ?
N2 C2 1.458(7) . ?
N3 N4 1.321(7) . ?
N4 C3 1.346(8) . ?
N5 C3 1.358(7) . ?
N5 C4 1.384(7) . ?
N5 H5 0.8600 . ?
N6 N7 1.334(6) . ?
N6 C4 1.343(7) . ?
N7 N8 1.315(7) . ?
N7 C5 1.465(7) . ?
N8 N9 1.328(7) . ?
N9 C4 1.338(7) . ?
N10 C9 1.335(7) . ?
N10 N11 1.347(7) . ?
N11 N12 1.304(7) . ?
N11 C8 1.476(8) . ?
N12 N13 1.332(7) . ?
N13 C9 1.339(8) . ?
N14 C10 1.367(8) . ?
N14 C9 1.372(8) . ?
N14 H14 0.8600 . ?
N15 N16 1.324(7) . ?
N15 C10 1.329(7) . ?
N16 N17 1.307(7) . ?
N16 C11 1.450(8) . ?
N17 N18 1.335(8) . ?
N18 C10 1.339(8) . ?
C1 C2 1.534(8) . ?
C2 H2A 0.9701 . ?
C2 H2B 0.9699 . ?
C5 C6 1.524(8) . ?
C5 H5A 0.9700 . ?
C5 H5B 0.9698 . ?
C7 C8 1.536(9) . ?
C8 H8A 0.9700 . ?
C8 H8B 0.9700 . ?
C11 C12 1.523(9) . ?
C11 H11A 0.9699 . ?
C11 H11B 0.9698 . ?

loop_
_geom_torsion_atom_site_label_1
_geom_torsion_atom_site_label_2
_geom_torsion_atom_site_label_3
_geom_torsion_atom_site_label_4
_geom_torsion
_geom_torsion_site_symmetry_1
_geom_torsion_site_symmetry_2
_geom_torsion_site_symmetry_3
_geom_torsion_site_symmetry_4
_geom_torsion_publ_flag
C3 N1 N2 N3 -0.3(6) . . . . ?
Ba1 N1 N2 N3 147.9(4) . . . . ?
C3 N1 N2 C2 -172.2(5) . . . . ?
Ba1 N1 N2 C2 -24.0(7) . . . . ?
N1 N2 N3 N4 1.1(7) . . . . ?
C2 N2 N3 N4 173.1(5) . . . . ?
N2 N3 N4 C3 -1.4(7) . . . . ?
C4 N6 N7 N8 1.2(6) . . . . ?
Ba1 N6 N7 N8 -134.5(4) . . . . ?
C4 N6 N7 C5 -178.2(5) . . . . ?
Ba1 N6 N7 C5 46.1(6) . . . . ?
N6 N7 N8 N9 -0.5(7) . . . . ?
C5 N7 N8 N9 179.0(5) . . . . ?
N7 N8 N9 C4 -0.5(7) . . . . ?
C9 N10 N11 N12 2.0(7) . . . . ?
C9 N10 N11 C8 174.2(5) . . . . ?
N10 N11 N12 N13 -2.2(7) . . . . ?
C8 N11 N12 N13 -174.4(5) . . . . ?
N11 N12 N13 C9 1.4(7) . . . . ?
C10 N15 N16 N17 -0.9(7) . . . . ?
C10 N15 N16 C11 179.4(5) . . . . ?
N15 N16 N17 N18 0.3(8) . . . . ?
C11 N16 N17 N18 179.9(6) . . . . ?
N16 N17 N18 C10 0.6(7) . . . . ?
Ba2 O2 C1 O1 160.6(6) 2_666 . . . ?
Ba2 O2 C1 O1 2.9(6) . . . . ?
Ba2 O2 C1 C2 -20.4(12) 2_666 . . . ?
Ba2 O2 C1 C2 -178.2(5) . . . . ?
Ba2 O2 C1 Ba2 157.8(9) 2_666 . . . ?
Ba1 O1 C1 O2 124.0(5) . . . . ?
Ba2 O1 C1 O2 -3.1(7) . . . . ?
Ba1 O1 C1 C2 -55.0(7) . . . . ?
Ba2 O1 C1 C2 178.0(4) . . . . ?
Ba1 O1 C1 Ba2 127.1(4) . . . . ?
N3 N2 C2 C1 -99.7(6) . . . . ?
N1 N2 C2 C1 71.5(7) . . . . ?
O2 C1 C2 N2 150.7(5) . . . . ?
O1 C1 C2 N2 -30.3(8) . . . . ?
N2 N1 C3 N4 -0.7(6) . . . . ?
Ba1 N1 C3 N4 -144.2(4) . . . . ?
N2 N1 C3 N5 178.9(6) . . . . ?
Ba1 N1 C3 N5 35.4(8) . . . . ?
N3 N4 C3 N1 1.4(7) . . . . ?
N3 N4 C3 N5 -178.2(5) . . . . ?
C4 N5 C3 N1 7.2(10) . . . . ?
C4 N5 C3 N4 -173.3(6) . . . . ?
N8 N9 C4 N6 1.4(7) . . . . ?
N8 N9 C4 N5 -177.8(5) . . . . ?
N7 N6 C4 N9 -1.5(6) . . . . ?
Ba1 N6 C4 N9 129.7(4) . . . . ?
N7 N6 C4 N5 177.6(6) . . . . ?
Ba1 N6 C4 N5 -51.2(7) . . . . ?
C3 N5 C4 N9 -177.8(6) . . . . ?
C3 N5 C4 N6 3.1(9) . . . . ?
N8 N7 C5 C6 102.9(6) . . . . ?
N6 N7 C5 C6 -77.7(7) . . . . ?
Ba2 O4 C6 O3 -147.0(5) 2_667 . . . ?
Ba1 O4 C6 O3 3.4(6) 2_667 . . . ?
Ba2 O4 C6 C5 34.7(10) 2_667 . . . ?
Ba1 O4 C6 C5 -174.9(4) 2_667 . . . ?
Ba2 O4 C6 Ba1 -150.4(8) 2_667 . . 2_667 ?
Ba1 O3 C6 O4 -118.7(6) . . . . ?
Ba1 O3 C6 O4 -3.4(6) 2_667 . . . ?
Ba1 O3 C6 C5 59.6(7) . . . . ?
Ba1 O3 C6 C5 174.8(5) 2_667 . . . ?
Ba1 O3 C6 Ba1 -115.3(4) . . . 2_667 ?
N7 C5 C6 O4 -162.5(5) . . . . ?
N7 C5 C6 O3 19.1(8) . . . . ?
Ba1 O5 C7 O6 -62(2) . . . . ?
Ba1 O5 C7 C8 116.8(17) . . . . ?
N12 N11 C8 C7 79.8(7) . . . . ?
N10 N11 C8 C7 -91.8(7) . . . . ?
O5 C7 C8 N11 5.1(8) . . . . ?
O6 C7 C8 N11 -175.7(5) . . . . ?
N11 N10 C9 N13 -1.1(7) . . . . ?
N11 N10 C9 N14 179.3(6) . . . . ?
N12 N13 C9 N10 -0.2(7) . . . . ?
N12 N13 C9 N14 179.5(6) . . . . ?
C10 N14 C9 N10 -8.1(10) . . . . ?
C10 N14 C9 N13 172.3(6) . . . . ?
N16 N15 C10 N18 1.3(7) . . . . ?
N16 N15 C10 N14 178.3(6) . . . . ?
N17 N18 C10 N15 -1.2(8) . . . . ?
N17 N18 C10 N14 -178.4(6) . . . . ?
C9 N14 C10 N15 1.3(10) . . . . ?
C9 N14 C10 N18 178.1(6) . . . . ?
N17 N16 C11 C12 -78.5(8) . . . . ?
N15 N16 C11 C12 101.1(7) . . . . ?
Ba2 O7 C12 O8 -8.3(12) 2_666 . . . ?
Ba2 O7 C12 C11 172.4(5) 2_666 . . . ?
Ba2 O8 C12 O7 -104.1(7) 1_455 . . . ?
Ba2 O8 C12 C11 75.3(7) 1_455 . . . ?
N16 C11 C12 O7 3.3(9) . . . . ?
N16 C11 C12 O8 -176.1(6) . . . . ?
